data_1567570
loop_
_publ_author_name
'L\"offler, Sascha T.'
'H\"ummer, Julian'
'Scheurer, Andreas'
'Heinemann, Frank W.'
'Meyer, Karsten'

_publ_section_title
;
 Unprecedented pairs of uranium (iv/v) hydroxido and (iv/v/vi) oxido
 complexes supported by a seven-coordinate cyclen-anchored tris-aryloxide
 ligand
;
_journal_name_full 'Chemical Science'
_journal_paper_doi 10.1039/D2SC02736D
_journal_year 2022
_chemical_formula_moiety 'C54 H85 N4 O4 U, 1.5(C4 H8 O)'
_chemical_formula_sum 'C60 H97 N4 O5.5 U'
_chemical_formula_weight 1200.44
_chemical_properties_physical Air-sensitive,Moisture-sensitive,Oxygen-sensitive
_space_group_crystal_system monoclinic
_space_group_IT_number 15
_space_group_name_Hall '-C 2yc'
_space_group_name_H-M_alt 'C 1 2/c 1'
_atom_sites_solution_hydrogens geom
_atom_sites_solution_primary direct
_audit_creation_date 2021-09-24
_audit_creation_method
;
Olex2 1.2
(compiled 2018.05.29 svn.r3508 for OlexSys, GUI svn.r5506)
;
_audit_update_record
;
2022-02-08 deposited with the CCDC.	2022-08-03 downloaded from the CCDC.
;
_cell_angle_alpha 90
_cell_angle_beta 106.97(3)
_cell_angle_gamma 90
_cell_formula_units_Z 8
_cell_length_a 30.404(6)
_cell_length_b 10.566(2)
_cell_length_c 37.842(8)
_cell_measurement_reflns_used 9304
_cell_measurement_temperature 100(2)
_cell_measurement_theta_max 28.71
_cell_measurement_theta_min 2.28
_cell_volume 11627(4)
_computing_cell_refinement 'Bruker SAINT'
_computing_data_collection 'Bruker APEX3'
_computing_data_reduction 'Bruker SAINT'
_computing_molecular_graphics 'SHELXTL 6.12 (Bruker AXS, 2002)'
_computing_publication_material 'Olex2 (Dolomanov et al., 2009)'
_computing_structure_refinement 'SHELXL-2018/3 (Sheldrick, 2015)'
_computing_structure_solution 'SHELX XT 2014/5 (Sheldrick, 2015)'
_diffrn_ambient_temperature 100(2)
_diffrn_measured_fraction_theta_full 1.000
_diffrn_measured_fraction_theta_max 1.000
_diffrn_measurement_device_type 'Bruker Kappa ImuS Duo Photon II CPAD'
_diffrn_measurement_method '\f and \w scans'
_diffrn_radiation_monochromator 'Quazar focussing montel optics'
_diffrn_radiation_source 'ImuS high brilliance micro-focus tube'
_diffrn_radiation_type MoK\a
_diffrn_radiation_wavelength 0.71073
_diffrn_reflns_av_R_equivalents 0.0637
_diffrn_reflns_av_unetI/netI 0.0241
_diffrn_reflns_Laue_measured_fraction_full 1.000
_diffrn_reflns_Laue_measured_fraction_max 1.000
_diffrn_reflns_limit_h_max 40
_diffrn_reflns_limit_h_min -40
_diffrn_reflns_limit_k_max 13
_diffrn_reflns_limit_k_min -13
_diffrn_reflns_limit_l_max 49
_diffrn_reflns_limit_l_min -49
_diffrn_reflns_number 211780
_diffrn_reflns_point_group_measured_fraction_full 1.000
_diffrn_reflns_point_group_measured_fraction_max 1.000
_diffrn_reflns_theta_full 25.242
_diffrn_reflns_theta_max 27.877
_diffrn_reflns_theta_min 2.037
_diffrn_standards_number 0
_exptl_absorpt_coefficient_mu 2.842
_exptl_absorpt_correction_T_max 0.7458
_exptl_absorpt_correction_T_min 0.6490
_exptl_absorpt_correction_type multi-scan
_exptl_absorpt_process_details
;
SADABS-2016/2 (Bruker,2016/2) was used for absorption correction.
wR2(int) was 0.1097 before and 0.0565 after correction.
The Ratio of minimum to maximum transmission is 0.8702.
The \l/2 correction factor is Not present.
;
_exptl_crystal_colour yellow
_exptl_crystal_density_diffrn 1.372
_exptl_crystal_description needle
_exptl_crystal_F_000 4968
_exptl_crystal_recrystallization_method 'Re-crystallisation from solvent: tetrahydrofuran, n-hexane'
_exptl_crystal_size_max 0.19
_exptl_crystal_size_mid 0.09
_exptl_crystal_size_min 0.04
_refine_diff_density_max 1.481
_refine_diff_density_min -2.379
_refine_diff_density_rms 0.104
_refine_ls_extinction_method none
_refine_ls_goodness_of_fit_ref 1.135
_refine_ls_hydrogen_treatment constr
_refine_ls_matrix_type full
_refine_ls_number_parameters 837
_refine_ls_number_reflns 13853
_refine_ls_number_restraints 552
_refine_ls_restrained_S_all 1.136
_refine_ls_R_factor_all 0.0640
_refine_ls_R_factor_gt 0.0482
_refine_ls_shift/su_max 0.004
_refine_ls_shift/su_mean 0.000
_refine_ls_structure_factor_coef Fsqd
_refine_ls_weighting_details 'w=1/[\s^2^(Fo^2^)+(0.0180P)^2^+107.8216P] where P=(Fo^2^+2Fc^2^)/3'
_refine_ls_weighting_scheme calc
_refine_ls_wR_factor_gt 0.0896
_refine_ls_wR_factor_ref 0.0952
_reflns_Friedel_coverage 0.000
_reflns_number_gt 11084
_reflns_number_total 13853
_reflns_threshold_expression 'I > 2\s(I)'
_cod_data_source_file d2sc02736d2.cif
_cod_data_source_block jbh1805
_cod_original_formula_sum 'C60 H97 N4 O5.50 U'
_cod_database_code 1567570
_shelx_shelxl_version_number 2018/3
_shelx_space_group_comment
;
The symmetry employed for this shelxl refinement is uniquely defined
by the following loop, which should always be used as a source of
symmetry information in preference to the above space-group names.
They are only intended as comments.
;
_shelx_estimated_absorpt_t_max 0.895
_shelx_estimated_absorpt_t_min 0.614
_olex2_refinement_description
;
1. Fixed Uiso
 At 1.2 times of:
  All C(H) groups, All C(H,H) groups, All C(H,H,H,H) groups
 At 1.5 times of:
  All C(H,H,H) groups, All C(H,H,H,H,H,H) groups
2. Uiso/Uaniso restraints and constraints
C40 \\sim C41 \\sim C42 \\sim C43 \\sim C44 \\sim C45 \\sim C40A \\sim C41A
\\sim C42A \\sim C43A \\sim C44A \\sim C45A: within 2A with sigma of 0.01 and
sigma for terminal atoms of 0.02
C50 \\sim C51 \\sim C52 \\sim C53 \\sim C50A \\sim C51A \\sim C52A \\sim C53A:
within 2A with sigma of 0.01 and sigma for terminal atoms of 0.02
O100 \\sim C101 \\sim C102 \\sim C103 \\sim C104 \\sim O110 \\sim C111 \\sim
C112 \\sim C113 \\sim C114: within 2A with sigma of 0.01 and sigma for terminal
atoms of 0.02
O200 \\sim C201 \\sim C202 \\sim C203 \\sim C204: within 2A with sigma of 0.01
and sigma for terminal atoms of 0.02
Uanis(C50) \\sim Ueq, Uanis(C51) \\sim Ueq, Uanis(C52) \\sim Ueq, Uanis(C53)
\\sim Ueq, Uanis(C50A) \\sim Ueq, Uanis(C51A) \\sim Ueq, Uanis(C52A) \\sim Ueq,
Uanis(C53A) \\sim Ueq: with sigma of 0.005 and sigma for terminal atoms of 0.01
3. Same fragment restrains
{C20, C21, C22, C23} sigma for 1-2: 0.02, 1-3: 0.04
as
{C50, C51, C52, C53}
{C20, C21, C22, C23} sigma for 1-2: 0.02, 1-3: 0.04
as
{C50A, C51A, C52A, C53A}
{O100, C101, C102, C103, C104} sigma for 1-2: 0.02, 1-3: 0.04
as
{O110, C111, C112, C113, C114}
{O100, C101, C102, C103, C104} sigma for 1-2: 0.02, 1-3: 0.04
as
{O200, C201, C202, C203, C204}
4. Others
 Sof(C36A)=Sof(H36D)=Sof(H36E)=Sof(H36F)=Sof(C37A)=Sof(H37D)=Sof(H37E)=
 Sof(H37F)=Sof(C38A)=Sof(H38D)=Sof(H38E)=Sof(H38F)=1-FVAR(1)
 Sof(C36)=Sof(H36A)=Sof(H36B)=Sof(H36C)=Sof(C37)=Sof(H37A)=Sof(H37B)=Sof(H37C)=
 Sof(C38)=Sof(H38A)=Sof(H38B)=Sof(H38C)=FVAR(1)
 Sof(H39C)=Sof(H39D)=Sof(C40A)=Sof(C41A)=Sof(C42A)=Sof(C43A)=Sof(H43A)=
 Sof(C44A)=Sof(C45A)=Sof(H45A)=Sof(H48D)=Sof(H48E)=Sof(H48F)=Sof(C50A)=
 Sof(C51A)=Sof(H51D)=Sof(H51E)=Sof(H51F)=Sof(C52A)=Sof(H52D)=Sof(H52E)=
 Sof(H52F)=Sof(C53A)=Sof(H53D)=Sof(H53E)=Sof(H53F)=1-FVAR(2)
 Sof(H39A)=Sof(H39B)=Sof(C40)=Sof(C41)=Sof(C42)=Sof(C43)=Sof(H43)=Sof(C44)=
 Sof(C45)=Sof(H45)=Sof(H48A)=Sof(H48B)=Sof(H48C)=Sof(C50)=Sof(C51)=Sof(H51A)=
 Sof(H51B)=Sof(H51C)=Sof(C52)=Sof(H52A)=Sof(H52B)=Sof(H52C)=Sof(C53)=Sof(H53A)=
 Sof(H53B)=Sof(H53C)=FVAR(2)
 Sof(O110)=Sof(C111)=Sof(H11A)=Sof(H11B)=Sof(C112)=Sof(H11C)=Sof(H11D)=
 Sof(C113)=Sof(H11E)=Sof(H11F)=Sof(C114)=Sof(H11G)=Sof(H11H)=1-FVAR(3)
 Sof(O100)=Sof(C101)=Sof(H10A)=Sof(H10B)=Sof(C102)=Sof(H10C)=Sof(H10D)=
 Sof(C103)=Sof(H10E)=Sof(H10F)=Sof(C104)=Sof(H10G)=Sof(H10H)=FVAR(3)
 Fixed Sof: O200(0.5) C201(0.5) H20A(0.5) H20B(0.5) H20C(0.5) H20D(0.5)
 C203(0.5) H20E(0.5) H20F(0.5) C204(0.5) H20G(0.5) H20H(0.5)
5.a Secondary CH2 refined with riding coordinates:
 C1(H1A,H1B), C2(H2A,H2B), C3(H3A,H3B), C4(H4A,H4B), C5(H5A,H5B), C6(H6A,H6B),
 C7(H7A,H7B), C8(H8A,H8B), C9(H9A,H9B), C24(H24A,H24B), C39(H39A,H39B),
 C39(H39C,H39D), C101(H10A,H10B), C102(H10C,H10D), C103(H10E,H10F), C104(H10G,
 H10H), C111(H11A,H11B), C112(H11C,H11D), C113(H11E,H11F), C114(H11G,H11H),
 C201(H20A,H20B), C202(H20C,H20D), C203(H20E,H20F), C204(H20G,H20H)
5.b Me refined with riding coordinates:
 C48(H48A,H48B,H48C), C48(H48D,H48E,H48F), C51(H51A,H51B,H51C), C52(H52A,H52B,
 H52C), C53(H53A,H53B,H53C), C51A(H51D,H51E,H51F), C52A(H52D,H52E,H52F),
 C53A(H53D,H53E,H53F)
5.c Aromatic/amide H refined with riding coordinates:
 C13(H13), C15(H15), C28(H28), C30(H30), C43(H43), C45(H45), C43A(H43A),
 C45A(H45A)
5.d Idealised Me refined as rotating group:
 C17(H17A,H17B,H17C), C18(H18A,H18B,H18C), C19(H19A,H19B,H19C), C21(H21A,H21B,
 H21C), C22(H22A,H22B,H22C), C23(H23A,H23B,H23C), C32(H32A,H32B,H32C), C33(H33A,
 H33B,H33C), C34(H34A,H34B,H34C), C36(H36A,H36B,H36C), C37(H37A,H37B,H37C),
 C38(H38A,H38B,H38C), C36A(H36D,H36E,H36F), C37A(H37D,H37E,H37F), C38A(H38D,
 H38E,H38F), C47(H47A,H47B,H47C), C49(H49A,H49B,H49C), C54(H54A,H54B,H54C)
;
_olex2_submission_special_instructions 'No special instructions were received'

loop_
_space_group_symop_operation_xyz
'x, y, z'
'x, -y, z+1/2'
'x+1/2, y+1/2, z'
'x+1/2, -y+1/2, z+1/2'
'-x, -y, -z'
'-x, y, -z-1/2'
'-x+1/2, -y+1/2, -z'
'-x+1/2, y+1/2, -z-1/2'

loop_
_atom_site_label
_atom_site_type_symbol
_atom_site_fract_x
_atom_site_fract_y
_atom_site_fract_z
_atom_site_U_iso_or_equiv
_atom_site_adp_type
_atom_site_occupancy
_atom_site_site_symmetry_order
_atom_site_calc_flag
_atom_site_refinement_flags_posn
_atom_site_refinement_flags_adp
_atom_site_refinement_flags_occupancy
_atom_site_disorder_assembly
_atom_site_disorder_group
U1 U 0.82150(2) -0.00370(2) 0.83018(2) 0.02690(5) Uani 1 1 d . . . . .
O1 O 0.86437(10) 0.1000(3) 0.80071(8) 0.0275(7) Uani 1 1 d . . . . .
O2 O 0.87228(10) 0.0881(3) 0.87595(8) 0.0275(7) Uani 1 1 d . . . . .
O3 O 0.77678(10) 0.0443(3) 0.86499(9) 0.0314(7) Uani 1 1 d . . . . .
O4 O 0.77376(11) 0.0581(3) 0.79169(9) 0.0323(7) Uani 1 1 d . . . . .
N1 N 0.83608(14) -0.1475(3) 0.77609(11) 0.0318(9) Uani 1 1 d . . . . .
N2 N 0.90126(13) -0.1440(3) 0.85356(11) 0.0301(9) Uani 1 1 d . . . . .
N3 N 0.82336(13) -0.1940(4) 0.88397(11) 0.0320(9) Uani 1 1 d . . . . .
N4 N 0.75919(14) -0.1972(4) 0.80925(12) 0.0352(10) Uani 1 1 d . . . . .
C1 C 0.88519(17) -0.1859(4) 0.78547(14) 0.0340(11) Uani 1 1 d . . . . .
H1A H 0.903993 -0.111885 0.782938 0.041 Uiso 1 1 calc R . . . .
H1B H 0.888732 -0.251471 0.767812 0.041 Uiso 1 1 calc R . . . .
C2 C 0.90270(18) -0.2374(4) 0.82444(14) 0.0364(12) Uani 1 1 d . . . . .
H2A H 0.883988 -0.311993 0.826694 0.044 Uiso 1 1 calc R . . . .
H2B H 0.934812 -0.266350 0.828793 0.044 Uiso 1 1 calc R . . . .
C3 C 0.90639(17) -0.2117(5) 0.88871(14) 0.0348(11) Uani 1 1 d . . . . .
H3A H 0.914705 -0.150246 0.909350 0.042 Uiso 1 1 calc R . . . .
H3B H 0.931765 -0.273712 0.892640 0.042 Uiso 1 1 calc R . . . .
C4 C 0.86286(17) -0.2800(5) 0.88908(15) 0.0381(12) Uani 1 1 d . . . . .
H4A H 0.855421 -0.344195 0.869158 0.046 Uiso 1 1 calc R . . . .
H4B H 0.868211 -0.324929 0.912924 0.046 Uiso 1 1 calc R . . . .
C5 C 0.78055(18) -0.2700(5) 0.87404(15) 0.0416(13) Uani 1 1 d . . . . .
H5A H 0.755331 -0.219409 0.878594 0.050 Uiso 1 1 calc R . . . .
H5B H 0.785019 -0.346133 0.889931 0.050 Uiso 1 1 calc R . . . .
C6 C 0.76724(19) -0.3100(5) 0.83395(15) 0.0427(13) Uani 1 1 d . . . . .
H6A H 0.792062 -0.362405 0.829478 0.051 Uiso 1 1 calc R . . . .
H6B H 0.738934 -0.361912 0.828276 0.051 Uiso 1 1 calc R . . . .
C7 C 0.75891(18) -0.2358(5) 0.77162(14) 0.0414(13) Uani 1 1 d . . . . .
H7A H 0.744731 -0.167716 0.753983 0.050 Uiso 1 1 calc R . . . .
H7B H 0.739827 -0.312752 0.764453 0.050 Uiso 1 1 calc R . . . .
C8 C 0.80626(18) -0.2619(5) 0.76908(15) 0.0401(12) Uani 1 1 d . . . . .
H8A H 0.820725 -0.328127 0.787268 0.048 Uiso 1 1 calc R . . . .
H8B H 0.804005 -0.295041 0.744141 0.048 Uiso 1 1 calc R . . . .
C9 C 0.82390(17) -0.0722(4) 0.74086(13) 0.0350(11) Uani 1 1 d . . . . .
H9A H 0.792316 -0.039075 0.736561 0.042 Uiso 1 1 calc R . . . .
H9B H 0.823250 -0.130865 0.720304 0.042 Uiso 1 1 calc R . . . .
C10 C 0.85485(15) 0.0375(4) 0.73877(13) 0.0280(10) Uani 1 1 d . . . . .
C11 C 0.87088(14) 0.1241(4) 0.76790(13) 0.0271(10) Uani 1 1 d . . . . .
C12 C 0.89471(14) 0.2336(4) 0.76178(13) 0.0273(9) Uani 1 1 d . . . . .
C13 C 0.90283(15) 0.2471(5) 0.72755(14) 0.0319(10) Uani 1 1 d . . . . .
H13 H 0.919158 0.319873 0.723614 0.038 Uiso 1 1 calc R . . . .
C14 C 0.88847(15) 0.1607(5) 0.69895(14) 0.0321(10) Uani 1 1 d . . . . .
C15 C 0.86434(15) 0.0561(5) 0.70537(14) 0.0321(10) Uani 1 1 d . . . . .
H15 H 0.853930 -0.004822 0.686302 0.038 Uiso 1 1 calc R . . . .
C16 C 0.90858(16) 0.3375(4) 0.79120(13) 0.0304(10) Uani 1 1 d . . . . .
C17 C 0.94092(17) 0.2858(5) 0.82740(14) 0.0379(12) Uani 1 1 d . . . . .
H17A H 0.951219 0.355399 0.844990 0.057 Uiso 1 1 calc GR . . . .
H17B H 0.967640 0.245964 0.822467 0.057 Uiso 1 1 calc GR . . . .
H17C H 0.924550 0.222949 0.837870 0.057 Uiso 1 1 calc GR . . . .
C18 C 0.86481(17) 0.3921(4) 0.79806(14) 0.0343(11) Uani 1 1 d . . . . .
H18A H 0.873417 0.453224 0.818400 0.051 Uiso 1 1 calc GR . . . .
H18B H 0.846947 0.323306 0.804525 0.051 Uiso 1 1 calc GR . . . .
H18C H 0.846215 0.434465 0.775634 0.051 Uiso 1 1 calc GR . . . .
C19 C 0.9335(2) 0.4483(5) 0.77883(16) 0.0432(13) Uani 1 1 d . . . . .
H19A H 0.941576 0.512422 0.798387 0.065 Uiso 1 1 calc GR . . . .
H19B H 0.913206 0.485956 0.756259 0.065 Uiso 1 1 calc GR . . . .
H19C H 0.961526 0.417175 0.773977 0.065 Uiso 1 1 calc GR . . . .
C20 C 0.89789(17) 0.1791(5) 0.66137(15) 0.0404(12) Uani 1 1 d D . . . .
C21 C 0.85282(18) 0.1696(6) 0.63010(15) 0.0474(14) Uani 1 1 d D . . . .
H21A H 0.832096 0.237870 0.632567 0.071 Uiso 1 1 calc GR . . . .
H21B H 0.838288 0.087652 0.631455 0.071 Uiso 1 1 calc GR . . . .
H21C H 0.859194 0.177128 0.606255 0.071 Uiso 1 1 calc GR . . . .
C22 C 0.9197(2) 0.3092(6) 0.65861(18) 0.0564(16) Uani 1 1 d D . . . .
H22A H 0.899024 0.376477 0.661772 0.085 Uiso 1 1 calc GR . . . .
H22B H 0.924896 0.317530 0.634338 0.085 Uiso 1 1 calc GR . . . .
H22C H 0.949166 0.316135 0.677983 0.085 Uiso 1 1 calc GR . . . .
C23 C 0.9310(2) 0.0767(7) 0.65647(18) 0.0578(17) Uani 1 1 d D . . . .
H23A H 0.959651 0.081654 0.676806 0.087 Uiso 1 1 calc GR . . . .
H23B H 0.937784 0.089512 0.632932 0.087 Uiso 1 1 calc GR . . . .
H23C H 0.916993 -0.006698 0.656543 0.087 Uiso 1 1 calc GR . . . .
C24 C 0.94142(15) -0.0562(4) 0.85828(13) 0.0304(10) Uani 1 1 d . . . . .
H24A H 0.936058 -0.004256 0.835646 0.037 Uiso 1 1 calc R . . . .
H24B H 0.969311 -0.107711 0.860559 0.037 Uiso 1 1 calc R . . . .
C25 C 0.95066(15) 0.0315(4) 0.89119(12) 0.0277(10) Uani 1 1 d . . . . .
C26 C 0.91620(15) 0.1069(4) 0.89737(12) 0.0277(10) Uani 1 1 d . . . . .
C27 C 0.92729(16) 0.2009(5) 0.92511(12) 0.0307(10) Uani 1 1 d . . . . .
C28 C 0.97303(16) 0.2075(5) 0.94720(13) 0.0349(11) Uani 1 1 d . . . . .
H28 H 0.980936 0.270394 0.965920 0.042 Uiso 1 1 calc R . . . .
C29 C 1.00734(16) 0.1277(5) 0.94333(13) 0.0360(12) Uani 1 1 d . . . . .
C30 C 0.99561(15) 0.0408(5) 0.91473(13) 0.0321(11) Uani 1 1 d . . . . .
H30 H 1.018628 -0.013990 0.910980 0.039 Uiso 1 1 calc R . . . .
C31 C 0.89135(17) 0.2923(5) 0.93120(14) 0.0385(12) Uani 1 1 d . . . . .
C32 C 0.9124(2) 0.3918(7) 0.96098(19) 0.066(2) Uani 1 1 d . . . . .
H32A H 0.888177 0.448628 0.963776 0.099 Uiso 1 1 calc GR . . . .
H32B H 0.935632 0.440808 0.953601 0.099 Uiso 1 1 calc GR . . . .
H32C H 0.926815 0.349241 0.984532 0.099 Uiso 1 1 calc GR . . . .
C33 C 0.85477(18) 0.2184(6) 0.94325(16) 0.0489(15) Uani 1 1 d . . . . .
H33A H 0.832753 0.277800 0.948553 0.073 Uiso 1 1 calc GR . . . .
H33B H 0.869600 0.169310 0.965505 0.073 Uiso 1 1 calc GR . . . .
H33C H 0.838560 0.160940 0.923384 0.073 Uiso 1 1 calc GR . . . .
C34 C 0.86883(18) 0.3658(5) 0.89573(15) 0.0389(12) Uani 1 1 d . . . . .
H34A H 0.844928 0.421529 0.899683 0.058 Uiso 1 1 calc GR . . . .
H34B H 0.854986 0.306275 0.875715 0.058 Uiso 1 1 calc GR . . . .
H34C H 0.892131 0.416796 0.889052 0.058 Uiso 1 1 calc GR . . . .
C35 C 1.05643(16) 0.1345(6) 0.97020(14) 0.0413(13) Uani 1 1 d . . . . .
C36 C 1.0895(4) 0.152(2) 0.9490(4) 0.069(6) Uani 0.479(12) 1 d . . . A 1
H36A H 1.079883 0.223445 0.932025 0.104 Uiso 0.479(12) 1 calc GR . . A 1
H36B H 1.090601 0.074888 0.934836 0.104 Uiso 0.479(12) 1 calc GR . . A 1
H36C H 1.120062 0.168821 0.965993 0.104 Uiso 0.479(12) 1 calc GR . . A 1
C37 C 1.0625(4) 0.2572(12) 0.9970(3) 0.049(4) Uani 0.479(12) 1 d . . . A 1
H37A H 1.057518 0.334395 0.982008 0.073 Uiso 0.479(12) 1 calc GR . . A 1
H37B H 1.093695 0.257966 1.014159 0.073 Uiso 0.479(12) 1 calc GR . . A 1
H37C H 1.040074 0.253199 1.011004 0.073 Uiso 0.479(12) 1 calc GR . . A 1
C38 C 1.0647(5) 0.0265(13) 0.9952(4) 0.056(4) Uani 0.479(12) 1 d . . . A 1
H38A H 1.043891 0.030798 1.010708 0.084 Uiso 0.479(12) 1 calc GR . . A 1
H38B H 1.096610 0.028068 1.010963 0.084 Uiso 0.479(12) 1 calc GR . . A 1
H38C H 1.059048 -0.052072 0.980834 0.084 Uiso 0.479(12) 1 calc GR . . A 1
C36A C 1.0892(4) 0.0223(16) 0.9615(3) 0.064(5) Uani 0.521(12) 1 d . . . A 2
H36D H 1.077805 -0.060365 0.966749 0.096 Uiso 0.521(12) 1 calc GR . . A 2
H36E H 1.120838 0.034037 0.977203 0.096 Uiso 0.521(12) 1 calc GR . . A 2
H36F H 1.088429 0.026116 0.935496 0.096 Uiso 0.521(12) 1 calc GR . . A 2
C37A C 1.0791(4) 0.2495(17) 0.9644(4) 0.078(6) Uani 0.521(12) 1 d . . . A 2
H37D H 1.077928 0.256087 0.938354 0.118 Uiso 0.521(12) 1 calc GR . . A 2
H37E H 1.111213 0.247938 0.979760 0.118 Uiso 0.521(12) 1 calc GR . . A 2
H37F H 1.063458 0.322567 0.971295 0.118 Uiso 0.521(12) 1 calc GR . . A 2
C38A C 1.0547(4) 0.1061(19) 1.0083(3) 0.064(5) Uani 0.521(12) 1 d . . . A 2
H38D H 1.039882 0.023906 1.008513 0.096 Uiso 0.521(12) 1 calc GR . . A 2
H38E H 1.037121 0.172109 1.016328 0.096 Uiso 0.521(12) 1 calc GR . . A 2
H38F H 1.086074 0.103578 1.025135 0.096 Uiso 0.521(12) 1 calc GR . . A 2
C39 C 0.82845(17) -0.1256(5) 0.91967(13) 0.0364(12) Uani 1 1 d . . . . .
H39A H 0.854941 -0.066964 0.924647 0.044 Uiso 0.327(9) 1 calc R . . B 1
H39B H 0.834335 -0.187339 0.940211 0.044 Uiso 0.327(9) 1 calc R . . B 1
H39C H 0.838507 -0.188508 0.939819 0.044 Uiso 0.673(9) 1 calc R . . B 2
H39D H 0.853898 -0.064198 0.922878 0.044 Uiso 0.673(9) 1 calc R . . B 2
C40 C 0.7817(9) -0.046(3) 0.9172(7) 0.030(3) Uani 0.327(9) 1 d . U . B 1
C41 C 0.7619(11) 0.041(3) 0.8894(7) 0.030(3) Uani 0.327(9) 1 d . U . B 1
C42 C 0.7229(7) 0.110(2) 0.8932(5) 0.033(3) Uani 0.327(9) 1 d . U . B 1
C43 C 0.7077(6) 0.0858(19) 0.9225(5) 0.040(3) Uani 0.327(9) 1 d . U . B 1
H43 H 0.681258 0.130374 0.924329 0.048 Uiso 0.327(9) 1 calc R . . B 1
C44 C 0.7278(6) 0.000(2) 0.9502(5) 0.042(2) Uani 0.327(9) 1 d . U . B 1
C45 C 0.7657(7) -0.068(2) 0.9474(5) 0.038(3) Uani 0.327(9) 1 d . U . B 1
H45 H 0.780366 -0.127471 0.965790 0.045 Uiso 0.327(9) 1 calc R . . B 1
C40A C 0.7899(4) -0.0581(13) 0.9254(3) 0.033(2) Uani 0.673(9) 1 d . U . B 2
C41A C 0.7653(5) 0.0298(14) 0.8986(3) 0.029(2) Uani 0.673(9) 1 d . U . B 2
C42A C 0.7309(3) 0.1033(11) 0.9058(3) 0.0346(18) Uani 0.673(9) 1 d . U . B 2
C43A C 0.7217(3) 0.0870(9) 0.9393(2) 0.0386(17) Uani 0.673(9) 1 d . U . B 2
H43A H 0.697966 0.136594 0.943999 0.046 Uiso 0.673(9) 1 calc R . . B 2
C44A C 0.7453(3) 0.0021(10) 0.9666(2) 0.0435(17) Uani 0.673(9) 1 d . U . B 2
C45A C 0.7794(3) -0.0693(10) 0.9588(3) 0.0377(18) Uani 0.673(9) 1 d . U . B 2
H45A H 0.796263 -0.127831 0.976714 0.045 Uiso 0.673(9) 1 calc R . . B 2
C46 C 0.70354(19) 0.2059(6) 0.8747(2) 0.0538(16) Uani 1 1 d . . . . .
C47 C 0.73738(18) 0.3066(5) 0.86911(17) 0.0456(13) Uani 1 1 d . . . . .
H47A H 0.720829 0.368422 0.850716 0.068 Uiso 1 1 calc GR . . . .
H47B H 0.761303 0.265802 0.860467 0.068 Uiso 1 1 calc GR . . . .
H47C H 0.751597 0.349699 0.892602 0.068 Uiso 1 1 calc GR . . . .
C48 C 0.6665(2) 0.2759(7) 0.8881(2) 0.076(2) Uani 1 1 d . . . . .
H48A H 0.654327 0.347300 0.871636 0.113 Uiso 0.327(9) 1 calc R . . B 1
H48B H 0.641452 0.217314 0.887937 0.113 Uiso 0.327(9) 1 calc R . . B 1
H48C H 0.680342 0.307331 0.913292 0.113 Uiso 0.327(9) 1 calc R . . B 1
H48D H 0.681051 0.315811 0.912068 0.113 Uiso 0.673(9) 1 calc R . . B 2
H48E H 0.651786 0.340979 0.870087 0.113 Uiso 0.673(9) 1 calc R . . B 2
H48F H 0.643284 0.215155 0.890710 0.113 Uiso 0.673(9) 1 calc R . . B 2
C49 C 0.6797(2) 0.1448(6) 0.8373(2) 0.064(2) Uani 1 1 d . . . . .
H49A H 0.661021 0.208377 0.820634 0.096 Uiso 1 1 calc GR . . . .
H49B H 0.659816 0.075749 0.840754 0.096 Uiso 1 1 calc GR . . . .
H49C H 0.702893 0.111138 0.826463 0.096 Uiso 1 1 calc GR . . . .
C50 C 0.7277(6) -0.0443(19) 0.9943(6) 0.058(4) Uani 0.327(9) 1 d D U . B 1
C51 C 0.7257(9) 0.078(2) 1.0145(8) 0.078(5) Uani 0.327(9) 1 d D U . B 1
H51A H 0.755375 0.121322 1.019711 0.116 Uiso 0.327(9) 1 calc R . . B 1
H51B H 0.701463 0.132028 0.999125 0.116 Uiso 0.327(9) 1 calc R . . B 1
H51C H 0.719023 0.059222 1.037784 0.116 Uiso 0.327(9) 1 calc R . . B 1
C52 C 0.6858(6) -0.134(2) 0.9823(6) 0.067(5) Uani 0.327(9) 1 d D U . B 1
H52A H 0.693745 -0.207823 0.969674 0.100 Uiso 0.327(9) 1 calc R . . B 1
H52B H 0.677386 -0.162127 1.004147 0.100 Uiso 0.327(9) 1 calc R . . B 1
H52C H 0.659825 -0.089321 0.965488 0.100 Uiso 0.327(9) 1 calc R . . B 1
C53 C 0.7638(7) -0.121(2) 1.0244(6) 0.052(4) Uani 0.327(9) 1 d D U . B 1
H53A H 0.768219 -0.204141 1.014467 0.078 Uiso 0.327(9) 1 calc R . . B 1
H53B H 0.793040 -0.075083 1.031517 0.078 Uiso 0.327(9) 1 calc R . . B 1
H53C H 0.752740 -0.132044 1.046075 0.078 Uiso 0.327(9) 1 calc R . . B 1
C50A C 0.7344(3) 0.0022(12) 1.0071(3) 0.062(2) Uani 0.673(9) 1 d D U . B 2
C51A C 0.7376(5) 0.1381(13) 1.0216(4) 0.087(4) Uani 0.673(9) 1 d D U . B 2
H51D H 0.714882 0.190931 1.004079 0.131 Uiso 0.673(9) 1 calc R . . B 2
H51E H 0.731544 0.139145 1.045608 0.131 Uiso 0.673(9) 1 calc R . . B 2
H51F H 0.768538 0.171267 1.024287 0.131 Uiso 0.673(9) 1 calc R . . B 2
C52A C 0.6856(4) -0.0536(14) 0.9963(4) 0.082(3) Uani 0.673(9) 1 d D U . B 2
H52D H 0.664867 0.000911 0.977812 0.122 Uiso 0.673(9) 1 calc R . . B 2
H52E H 0.686002 -0.138475 0.985929 0.122 Uiso 0.673(9) 1 calc R . . B 2
H52F H 0.674771 -0.058922 1.018232 0.122 Uiso 0.673(9) 1 calc R . . B 2
C53A C 0.7694(4) -0.0700(13) 1.0347(3) 0.076(3) Uani 0.673(9) 1 d D U . B 2
H53D H 0.768819 -0.158484 1.026839 0.115 Uiso 0.673(9) 1 calc R . . B 2
H53E H 0.799799 -0.033815 1.037263 0.115 Uiso 0.673(9) 1 calc R . . B 2
H53F H 0.762804 -0.065937 1.058585 0.115 Uiso 0.673(9) 1 calc R . . B 2
C54 C 0.71312(16) -0.1462(5) 0.80680(15) 0.0409(13) Uani 1 1 d . . . . .
H54A H 0.711707 -0.123801 0.831574 0.061 Uiso 1 1 calc GR . . . .
H54B H 0.689748 -0.210396 0.796108 0.061 Uiso 1 1 calc GR . . . .
H54C H 0.707354 -0.070685 0.791090 0.061 Uiso 1 1 calc GR . . . .
O100 O 0.0172(6) 0.5012(14) 0.9035(4) 0.130(4) Uani 0.551(10) 1 d D U . C 1
C101 C 0.0038(6) 0.599(2) 0.8711(4) 0.101(4) Uani 0.551(10) 1 d D U . C 1
H10A H -0.006499 0.559220 0.846383 0.121 Uiso 0.551(10) 1 calc R . . C 1
H10B H -0.018875 0.662769 0.873898 0.121 Uiso 0.551(10) 1 calc R . . C 1
C102 C 0.0475(6) 0.645(2) 0.8798(4) 0.104(4) Uani 0.551(10) 1 d D U . C 1
H10C H 0.047570 0.729085 0.868482 0.124 Uiso 0.551(10) 1 calc R . . C 1
H10D H 0.066882 0.587177 0.870034 0.124 Uiso 0.551(10) 1 calc R . . C 1
C103 C 0.0668(6) 0.654(2) 0.9222(4) 0.104(3) Uani 0.551(10) 1 d D U . C 1
H10E H 0.096632 0.610085 0.931389 0.125 Uiso 0.551(10) 1 calc R . . C 1
H10F H 0.070448 0.743596 0.930462 0.125 Uiso 0.551(10) 1 calc R . . C 1
C104 C 0.0319(8) 0.593(2) 0.9337(5) 0.111(4) Uani 0.551(10) 1 d D U . C 1
H10G H 0.006850 0.651299 0.934534 0.133 Uiso 0.551(10) 1 calc R . . C 1
H10H H 0.044316 0.550815 0.957959 0.133 Uiso 0.551(10) 1 calc R . . C 1
O110 O -0.0052(6) 0.5404(17) 0.8994(5) 0.122(4) Uani 0.449(10) 1 d D U . C 2
C111 C 0.0237(9) 0.594(2) 0.8755(6) 0.112(4) Uani 0.449(10) 1 d D U . C 2
H11A H 0.051840 0.543721 0.877694 0.135 Uiso 0.449(10) 1 calc R . . C 2
H11B H 0.005778 0.602565 0.849210 0.135 Uiso 0.449(10) 1 calc R . . C 2
C112 C 0.0330(9) 0.707(2) 0.8926(5) 0.103(3) Uani 0.449(10) 1 d D U . C 2
H11C H 0.009845 0.769316 0.879318 0.123 Uiso 0.449(10) 1 calc R . . C 2
H11D H 0.063556 0.736223 0.891578 0.123 Uiso 0.449(10) 1 calc R . . C 2
C113 C 0.0329(9) 0.700(2) 0.9323(5) 0.103(4) Uani 0.449(10) 1 d D U . C 2
H11E H 0.064515 0.709822 0.949114 0.124 Uiso 0.449(10) 1 calc R . . C 2
H11F H 0.013370 0.767937 0.937779 0.124 Uiso 0.449(10) 1 calc R . . C 2
C114 C 0.0153(10) 0.582(2) 0.9366(5) 0.111(4) Uani 0.449(10) 1 d D U . C 2
H11G H -0.007861 0.587705 0.950245 0.133 Uiso 0.449(10) 1 calc R . . C 2
H11H H 0.040091 0.523248 0.949919 0.133 Uiso 0.449(10) 1 calc R . . C 2
O200 O 1.0079(5) 0.8596(14) 0.7132(4) 0.121(4) Uani 0.5 1 d D U . . .
C201 C 0.9814(9) 0.7412(19) 0.7149(5) 0.138(5) Uani 0.5 1 d D U . . .
H20A H 0.947910 0.756882 0.708763 0.165 Uiso 0.5 1 calc R . . . .
H20B H 0.987469 0.673360 0.698887 0.165 Uiso 0.5 1 calc R . . . .
C202 C 1.000000 0.7175(15) 0.750000 0.160(5) Uani 1 2 d DS TU P . .
H20C H 1.023991 0.652160 0.752217 0.193 Uiso 0.5 1 calc R . . . .
H20D H 0.976030 0.680384 0.759796 0.193 Uiso 0.5 1 calc R . . . .
C203 C 1.0219(10) 0.830(2) 0.7750(6) 0.144(6) Uani 0.5 1 d D U . . .
H20E H 1.006353 0.847324 0.794068 0.173 Uiso 0.5 1 calc R . . . .
H20F H 1.055249 0.817553 0.786781 0.173 Uiso 0.5 1 calc R . . . .
C204 C 1.0130(9) 0.9243(15) 0.7475(7) 0.122(6) Uani 0.5 1 d D U . . .
H20G H 1.038805 0.985255 0.752384 0.146 Uiso 0.5 1 calc R . . . .
H20H H 0.984509 0.970945 0.746754 0.146 Uiso 0.5 1 calc R . . . .

loop_
_atom_site_aniso_label
_atom_site_aniso_U_11
_atom_site_aniso_U_22
_atom_site_aniso_U_33
_atom_site_aniso_U_23
_atom_site_aniso_U_13
_atom_site_aniso_U_12
U1 0.02341(8) 0.01744(7) 0.03142(8) 0.00495(7) -0.00524(6) -0.00412(7)
O1 0.0273(16) 0.0201(15) 0.0284(17) 0.0049(12) -0.0021(13) -0.0052(12)
O2 0.0213(15) 0.0243(15) 0.0300(17) 0.0018(13) -0.0034(13) -0.0013(12)
O3 0.0227(16) 0.0304(16) 0.0352(18) 0.0026(14) -0.0009(14) -0.0028(13)
O4 0.0283(17) 0.0245(16) 0.0342(18) 0.0089(14) -0.0065(14) -0.0041(13)
N1 0.033(2) 0.0194(18) 0.035(2) 0.0015(16) -0.0029(17) -0.0031(16)
N2 0.029(2) 0.0222(18) 0.033(2) 0.0074(16) 0.0002(17) 0.0006(15)
N3 0.029(2) 0.0247(19) 0.035(2) 0.0107(16) -0.0018(17) -0.0059(16)
N4 0.033(2) 0.0241(19) 0.039(2) 0.0039(17) -0.0051(18) -0.0099(16)
C1 0.035(3) 0.024(2) 0.037(3) -0.002(2) 0.001(2) 0.0048(19)
C2 0.039(3) 0.021(2) 0.041(3) 0.004(2) -0.001(2) 0.007(2)
C3 0.034(3) 0.029(2) 0.034(3) 0.010(2) -0.001(2) 0.003(2)
C4 0.038(3) 0.026(2) 0.042(3) 0.016(2) 0.000(2) 0.001(2)
C5 0.038(3) 0.033(3) 0.045(3) 0.017(2) -0.002(2) -0.014(2)
C6 0.040(3) 0.030(3) 0.048(3) 0.011(2) -0.003(2) -0.016(2)
C7 0.043(3) 0.027(2) 0.041(3) -0.001(2) -0.008(2) -0.013(2)
C8 0.045(3) 0.022(2) 0.043(3) 0.000(2) -0.004(2) -0.008(2)
C9 0.038(3) 0.026(2) 0.031(3) 0.0012(19) -0.005(2) -0.002(2)
C10 0.025(2) 0.021(2) 0.033(2) 0.0021(17) 0.0000(18) 0.0007(16)
C11 0.019(2) 0.024(2) 0.030(2) 0.0048(18) -0.0054(17) 0.0017(17)
C12 0.018(2) 0.028(2) 0.032(2) 0.0056(19) 0.0010(18) 0.0000(17)
C13 0.020(2) 0.032(2) 0.041(3) 0.006(2) 0.0051(19) 0.0019(18)
C14 0.018(2) 0.039(3) 0.038(3) 0.004(2) 0.0063(19) 0.0055(19)
C15 0.024(2) 0.032(2) 0.035(3) -0.003(2) 0.0008(19) 0.0037(19)
C16 0.031(2) 0.023(2) 0.032(2) 0.0057(18) 0.0010(19) -0.0082(18)
C17 0.029(2) 0.036(3) 0.040(3) 0.006(2) -0.004(2) -0.009(2)
C18 0.041(3) 0.022(2) 0.035(3) 0.0011(19) 0.004(2) 0.000(2)
C19 0.050(3) 0.030(3) 0.046(3) 0.004(2) 0.009(3) -0.015(2)
C20 0.030(3) 0.054(3) 0.041(3) 0.003(3) 0.015(2) 0.006(2)
C21 0.037(3) 0.072(4) 0.034(3) 0.007(3) 0.011(2) 0.004(3)
C22 0.059(4) 0.068(4) 0.053(4) 0.001(3) 0.032(3) -0.010(3)
C23 0.041(3) 0.075(5) 0.061(4) -0.012(3) 0.021(3) 0.008(3)
C24 0.023(2) 0.029(2) 0.034(3) 0.0086(19) -0.0007(19) 0.0034(18)
C25 0.024(2) 0.027(2) 0.028(2) 0.0100(17) 0.0016(17) -0.0026(17)
C26 0.022(2) 0.031(2) 0.023(2) 0.0099(18) -0.0039(17) -0.0054(18)
C27 0.026(2) 0.036(2) 0.024(2) 0.0035(19) -0.0008(18) -0.0093(19)
C28 0.026(2) 0.049(3) 0.024(2) 0.005(2) -0.0010(19) -0.013(2)
C29 0.024(2) 0.058(3) 0.021(2) 0.016(2) -0.0025(18) -0.013(2)
C30 0.023(2) 0.041(3) 0.028(2) 0.016(2) 0.0012(18) -0.0004(19)
C31 0.032(3) 0.048(3) 0.030(3) -0.009(2) 0.000(2) -0.007(2)
C32 0.044(3) 0.086(5) 0.061(4) -0.043(4) 0.005(3) -0.005(3)
C33 0.031(3) 0.074(4) 0.041(3) 0.002(3) 0.008(2) -0.002(3)
C34 0.040(3) 0.027(2) 0.046(3) -0.007(2) 0.007(2) -0.002(2)
C35 0.022(2) 0.068(4) 0.026(2) 0.010(2) -0.0042(19) -0.011(2)
C36 0.020(6) 0.130(17) 0.050(8) -0.023(10) -0.002(5) -0.021(8)
C37 0.028(6) 0.056(8) 0.042(7) -0.013(6) -0.021(5) 0.004(5)
C38 0.040(7) 0.044(8) 0.062(9) 0.009(6) -0.022(6) -0.002(6)
C36A 0.026(5) 0.118(13) 0.040(6) 0.018(8) -0.004(4) 0.004(7)
C37A 0.035(7) 0.110(14) 0.069(11) 0.032(10) -0.018(7) -0.032(8)
C38A 0.026(6) 0.130(16) 0.028(6) 0.021(8) -0.002(4) -0.002(7)
C39 0.033(3) 0.037(3) 0.032(3) 0.012(2) -0.001(2) -0.008(2)
C40 0.020(5) 0.042(5) 0.023(6) 0.016(5) -0.002(5) -0.004(4)
C41 0.020(4) 0.037(5) 0.027(6) 0.014(5) -0.004(5) -0.002(4)
C42 0.022(5) 0.044(4) 0.028(5) 0.020(5) 0.001(5) -0.005(4)
C43 0.029(5) 0.055(4) 0.033(5) 0.020(5) 0.003(4) -0.003(4)
C44 0.033(5) 0.060(5) 0.031(5) 0.021(5) 0.005(4) -0.003(5)
C45 0.027(5) 0.051(4) 0.028(5) 0.022(5) -0.004(4) -0.008(5)
C40A 0.020(4) 0.040(4) 0.030(5) 0.021(4) -0.007(3) -0.004(3)
C41A 0.021(3) 0.036(4) 0.027(5) 0.016(4) 0.000(4) -0.008(3)
C42A 0.022(4) 0.050(3) 0.026(4) 0.021(4) -0.002(3) -0.002(3)
C43A 0.024(3) 0.062(4) 0.026(4) 0.029(3) 0.001(3) 0.007(3)
C44A 0.027(3) 0.068(4) 0.030(3) 0.033(4) -0.001(3) 0.000(3)
C45A 0.020(4) 0.058(4) 0.027(4) 0.029(3) -0.004(3) 0.000(3)
C46 0.032(3) 0.052(4) 0.079(5) 0.013(3) 0.018(3) 0.001(3)
C47 0.036(3) 0.039(3) 0.061(4) 0.008(3) 0.012(3) 0.001(2)
C48 0.044(4) 0.078(5) 0.112(6) 0.035(5) 0.034(4) 0.019(4)
C49 0.028(3) 0.053(4) 0.095(5) 0.017(4) -0.007(3) 0.001(3)
C50 0.064(5) 0.059(5) 0.060(5) 0.005(4) 0.030(4) -0.003(4)
C51 0.085(8) 0.083(8) 0.067(7) 0.014(7) 0.024(6) -0.015(7)
C52 0.055(7) 0.085(8) 0.061(8) 0.040(7) 0.017(6) -0.021(7)
C53 0.052(7) 0.061(7) 0.048(7) 0.004(6) 0.022(6) -0.009(6)
C50A 0.061(4) 0.066(4) 0.066(4) 0.010(4) 0.030(3) 0.007(3)
C51A 0.097(7) 0.114(8) 0.055(6) 0.014(6) 0.030(5) 0.016(6)
C52A 0.066(5) 0.104(6) 0.079(6) 0.026(5) 0.028(5) 0.008(5)
C53A 0.079(6) 0.090(7) 0.061(6) 0.007(5) 0.023(5) 0.006(6)
C54 0.025(2) 0.043(3) 0.044(3) 0.006(2) -0.007(2) -0.016(2)
O100 0.134(8) 0.139(7) 0.096(5) 0.005(5) 0.001(5) -0.018(6)
C101 0.100(8) 0.124(7) 0.069(5) 0.018(5) 0.010(5) -0.021(6)
C102 0.099(8) 0.131(7) 0.078(6) 0.011(6) 0.021(6) -0.026(6)
C103 0.102(7) 0.129(7) 0.074(5) 0.008(5) 0.015(5) -0.028(6)
C104 0.115(8) 0.127(7) 0.075(5) 0.000(5) 0.004(5) -0.020(6)
O110 0.118(8) 0.138(7) 0.091(5) 0.006(5) 0.002(6) -0.013(6)
C111 0.117(8) 0.129(7) 0.079(5) 0.010(5) 0.012(6) -0.026(6)
C112 0.108(8) 0.119(7) 0.075(5) 0.008(5) 0.017(5) -0.019(6)
C113 0.109(8) 0.113(7) 0.071(6) 0.006(6) 0.002(6) -0.015(7)
C114 0.116(8) 0.126(7) 0.076(5) 0.000(5) 0.003(6) -0.018(7)
O200 0.138(11) 0.099(8) 0.111(9) -0.001(7) 0.014(8) 0.001(7)
C201 0.158(11) 0.093(9) 0.139(10) -0.010(7) 0.009(10) 0.004(7)
C202 0.172(11) 0.094(8) 0.181(11) 0.000 -0.001(10) 0.000
C203 0.157(12) 0.090(9) 0.149(11) -0.011(7) -0.012(10) -0.005(8)
C204 0.140(12) 0.081(8) 0.117(10) -0.004(8) -0.004(10) -0.010(8)

loop_
_atom_type_symbol
_atom_type_description
_atom_type_scat_dispersion_real
_atom_type_scat_dispersion_imag
_atom_type_scat_source
C C 0.0033 0.0016 'International Tables Vol C Tables 4.2.6.8 and 6.1.1.4'
H H 0.0000 0.0000 'International Tables Vol C Tables 4.2.6.8 and 6.1.1.4'
N N 0.0061 0.0033 'International Tables Vol C Tables 4.2.6.8 and 6.1.1.4'
O O 0.0106 0.0060 'International Tables Vol C Tables 4.2.6.8 and 6.1.1.4'
U U -9.6767 9.6646 'International Tables Vol C Tables 4.2.6.8 and 6.1.1.4'

loop_
_geom_angle_atom_site_label_1
_geom_angle_atom_site_label_2
_geom_angle_atom_site_label_3
_geom_angle
_geom_angle_site_symmetry_1
_geom_angle_site_symmetry_3
_geom_angle_publ_flag
O1 U1 N1 69.36(12) . . ?
O1 U1 N2 80.65(11) . . ?
O1 U1 N3 144.06(11) . . ?
O1 U1 N4 132.54(12) . . ?
O2 U1 O1 78.32(12) . . ?
O2 U1 O3 80.84(12) . . ?
O2 U1 N1 128.31(12) . . ?
O2 U1 N2 68.42(12) . . ?
O2 U1 N3 83.38(11) . . ?
O2 U1 N4 146.04(12) . . ?
O3 U1 O1 137.29(12) . . ?
O3 U1 N1 148.24(12) . . ?
O3 U1 N2 124.62(12) . . ?
O3 U1 N3 67.89(12) . . ?
O3 U1 N4 81.37(13) . . ?
O4 U1 O1 82.63(13) . . ?
O4 U1 O2 132.76(13) . . ?
O4 U1 O3 84.86(14) . . ?
O4 U1 N1 82.29(14) . . ?
O4 U1 N2 148.96(14) . . ?
O4 U1 N3 131.23(13) . . ?
O4 U1 N4 73.66(13) . . ?
N1 U1 N2 67.39(12) . . ?
N1 U1 N3 99.88(12) . . ?
N1 U1 N4 67.18(13) . . ?
N2 U1 N3 63.85(12) . . ?
N4 U1 N2 99.23(12) . . ?
N4 U1 N3 63.14(12) . . ?
C11 O1 U1 145.3(3) . . ?
C26 O2 U1 151.9(3) . . ?
C41 O3 U1 158.7(16) . . ?
C41A O3 U1 149.6(6) . . ?
C1 N1 U1 110.5(3) . . ?
C1 N1 C8 109.8(4) . . ?
C1 N1 C9 109.1(4) . . ?
C8 N1 U1 111.6(3) . . ?
C8 N1 C9 107.0(4) . . ?
C9 N1 U1 108.9(3) . . ?
C2 N2 U1 109.4(3) . . ?
C2 N2 C24 107.4(4) . . ?
C3 N2 U1 113.6(3) . . ?
C3 N2 C2 109.1(4) . . ?
C3 N2 C24 108.9(4) . . ?
C24 N2 U1 108.3(2) . . ?
C4 N3 U1 112.0(3) . . ?
C4 N3 C5 108.8(4) . . ?
C4 N3 C39 108.2(4) . . ?
C5 N3 U1 111.6(3) . . ?
C5 N3 C39 110.0(4) . . ?
C39 N3 U1 106.2(3) . . ?
C6 N4 U1 116.2(3) . . ?
C7 N4 U1 107.0(3) . . ?
C7 N4 C6 109.8(4) . . ?
C54 N4 U1 108.0(3) . . ?
C54 N4 C6 108.1(4) . . ?
C54 N4 C7 107.5(4) . . ?
N1 C1 H1A 109.2 . . ?
N1 C1 H1B 109.2 . . ?
N1 C1 C2 111.9(4) . . ?
H1A C1 H1B 107.9 . . ?
C2 C1 H1A 109.2 . . ?
C2 C1 H1B 109.2 . . ?
N2 C2 C1 113.8(4) . . ?
N2 C2 H2A 108.8 . . ?
N2 C2 H2B 108.8 . . ?
C1 C2 H2A 108.8 . . ?
C1 C2 H2B 108.8 . . ?
H2A C2 H2B 107.7 . . ?
N2 C3 H3A 109.2 . . ?
N2 C3 H3B 109.2 . . ?
N2 C3 C4 112.1(4) . . ?
H3A C3 H3B 107.9 . . ?
C4 C3 H3A 109.2 . . ?
C4 C3 H3B 109.2 . . ?
N3 C4 C3 112.8(4) . . ?
N3 C4 H4A 109.0 . . ?
N3 C4 H4B 109.0 . . ?
C3 C4 H4A 109.0 . . ?
C3 C4 H4B 109.0 . . ?
H4A C4 H4B 107.8 . . ?
N3 C5 H5A 109.4 . . ?
N3 C5 H5B 109.4 . . ?
N3 C5 C6 111.4(4) . . ?
H5A C5 H5B 108.0 . . ?
C6 C5 H5A 109.4 . . ?
C6 C5 H5B 109.4 . . ?
N4 C6 C5 110.7(4) . . ?
N4 C6 H6A 109.5 . . ?
N4 C6 H6B 109.5 . . ?
C5 C6 H6A 109.5 . . ?
C5 C6 H6B 109.5 . . ?
H6A C6 H6B 108.1 . . ?
N4 C7 H7A 109.2 . . ?
N4 C7 H7B 109.2 . . ?
N4 C7 C8 112.2(4) . . ?
H7A C7 H7B 107.9 . . ?
C8 C7 H7A 109.2 . . ?
C8 C7 H7B 109.2 . . ?
N1 C8 C7 112.7(4) . . ?
N1 C8 H8A 109.0 . . ?
N1 C8 H8B 109.0 . . ?
C7 C8 H8A 109.0 . . ?
C7 C8 H8B 109.0 . . ?
H8A C8 H8B 107.8 . . ?
N1 C9 H9A 108.0 . . ?
N1 C9 H9B 108.0 . . ?
N1 C9 C10 117.2(4) . . ?
H9A C9 H9B 107.2 . . ?
C10 C9 H9A 108.0 . . ?
C10 C9 H9B 108.0 . . ?
C11 C10 C9 122.5(4) . . ?
C15 C10 C9 117.0(4) . . ?
C15 C10 C11 120.3(4) . . ?
O1 C11 C10 119.5(4) . . ?
O1 C11 C12 121.8(4) . . ?
C10 C11 C12 118.6(4) . . ?
C11 C12 C16 120.7(4) . . ?
C13 C12 C11 118.2(4) . . ?
C13 C12 C16 121.0(4) . . ?
C12 C13 H13 118.1 . . ?
C14 C13 C12 123.9(5) . . ?
C14 C13 H13 118.1 . . ?
C13 C14 C15 116.8(5) . . ?
C13 C14 C20 122.4(5) . . ?
C15 C14 C20 120.8(5) . . ?
C10 C15 H15 118.9 . . ?
C14 C15 C10 122.2(5) . . ?
C14 C15 H15 118.9 . . ?
C12 C16 C17 111.2(4) . . ?
C12 C16 C18 108.8(4) . . ?
C12 C16 C19 112.3(4) . . ?
C17 C16 C18 110.0(4) . . ?
C17 C16 C19 107.4(4) . . ?
C19 C16 C18 107.0(4) . . ?
C16 C17 H17A 109.5 . . ?
C16 C17 H17B 109.5 . . ?
C16 C17 H17C 109.5 . . ?
H17A C17 H17B 109.5 . . ?
H17A C17 H17C 109.5 . . ?
H17B C17 H17C 109.5 . . ?
C16 C18 H18A 109.5 . . ?
C16 C18 H18B 109.5 . . ?
C16 C18 H18C 109.5 . . ?
H18A C18 H18B 109.5 . . ?
H18A C18 H18C 109.5 . . ?
H18B C18 H18C 109.5 . . ?
C16 C19 H19A 109.5 . . ?
C16 C19 H19B 109.5 . . ?
C16 C19 H19C 109.5 . . ?
H19A C19 H19B 109.5 . . ?
H19A C19 H19C 109.5 . . ?
H19B C19 H19C 109.5 . . ?
C14 C20 C22 112.0(5) . . ?
C21 C20 C14 109.8(4) . . ?
C21 C20 C22 108.2(5) . . ?
C23 C20 C14 109.2(5) . . ?
C23 C20 C21 109.5(5) . . ?
C23 C20 C22 108.1(5) . . ?
C20 C21 H21A 109.5 . . ?
C20 C21 H21B 109.5 . . ?
C20 C21 H21C 109.5 . . ?
H21A C21 H21B 109.5 . . ?
H21A C21 H21C 109.5 . . ?
H21B C21 H21C 109.5 . . ?
C20 C22 H22A 109.5 . . ?
C20 C22 H22B 109.5 . . ?
C20 C22 H22C 109.5 . . ?
H22A C22 H22B 109.5 . . ?
H22A C22 H22C 109.5 . . ?
H22B C22 H22C 109.5 . . ?
C20 C23 H23A 109.5 . . ?
C20 C23 H23B 109.5 . . ?
C20 C23 H23C 109.5 . . ?
H23A C23 H23B 109.5 . . ?
H23A C23 H23C 109.5 . . ?
H23B C23 H23C 109.5 . . ?
N2 C24 H24A 108.5 . . ?
N2 C24 H24B 108.5 . . ?
N2 C24 C25 115.2(4) . . ?
H24A C24 H24B 107.5 . . ?
C25 C24 H24A 108.5 . . ?
C25 C24 H24B 108.5 . . ?
C26 C25 C24 121.5(4) . . ?
C26 C25 C30 119.8(4) . . ?
C30 C25 C24 118.6(4) . . ?
O2 C26 C25 118.3(4) . . ?
O2 C26 C27 121.7(4) . . ?
C25 C26 C27 120.0(4) . . ?
C26 C27 C31 122.1(4) . . ?
C28 C27 C26 117.3(5) . . ?
C28 C27 C31 120.6(4) . . ?
C27 C28 H28 118.1 . . ?
C29 C28 C27 123.8(5) . . ?
C29 C28 H28 118.1 . . ?
C28 C29 C30 117.2(4) . . ?
C28 C29 C35 121.1(5) . . ?
C30 C29 C35 121.7(5) . . ?
C25 C30 H30 119.2 . . ?
C29 C30 C25 121.6(5) . . ?
C29 C30 H30 119.2 . . ?
C27 C31 C32 112.4(4) . . ?
C27 C31 C33 109.7(5) . . ?
C27 C31 C34 110.3(4) . . ?
C33 C31 C32 108.2(5) . . ?
C34 C31 C32 106.3(5) . . ?
C34 C31 C33 110.0(4) . . ?
C31 C32 H32A 109.5 . . ?
C31 C32 H32B 109.5 . . ?
C31 C32 H32C 109.5 . . ?
H32A C32 H32B 109.5 . . ?
H32A C32 H32C 109.5 . . ?
H32B C32 H32C 109.5 . . ?
C31 C33 H33A 109.5 . . ?
C31 C33 H33B 109.5 . . ?
C31 C33 H33C 109.5 . . ?
H33A C33 H33B 109.5 . . ?
H33A C33 H33C 109.5 . . ?
H33B C33 H33C 109.5 . . ?
C31 C34 H34A 109.5 . . ?
C31 C34 H34B 109.5 . . ?
C31 C34 H34C 109.5 . . ?
H34A C34 H34B 109.5 . . ?
H34A C34 H34C 109.5 . . ?
H34B C34 H34C 109.5 . . ?
C29 C35 C37 111.2(6) . . ?
C29 C35 C36A 111.1(6) . . ?
C36 C35 C29 109.3(6) . . ?
C36 C35 C37 105.7(10) . . ?
C38 C35 C29 110.0(6) . . ?
C38 C35 C36 115.9(12) . . ?
C38 C35 C37 104.7(8) . . ?
C37A C35 C29 110.6(6) . . ?
C37A C35 C36A 103.5(10) . . ?
C37A C35 C38A 118.0(11) . . ?
C38A C35 C29 109.2(6) . . ?
C38A C35 C36A 104.0(9) . . ?
C35 C36 H36A 109.5 . . ?
C35 C36 H36B 109.5 . . ?
C35 C36 H36C 109.5 . . ?
H36A C36 H36B 109.5 . . ?
H36A C36 H36C 109.5 . . ?
H36B C36 H36C 109.5 . . ?
C35 C37 H37A 109.5 . . ?
C35 C37 H37B 109.5 . . ?
C35 C37 H37C 109.5 . . ?
H37A C37 H37B 109.5 . . ?
H37A C37 H37C 109.5 . . ?
H37B C37 H37C 109.5 . . ?
C35 C38 H38A 109.5 . . ?
C35 C38 H38B 109.5 . . ?
C35 C38 H38C 109.5 . . ?
H38A C38 H38B 109.5 . . ?
H38A C38 H38C 109.5 . . ?
H38B C38 H38C 109.5 . . ?
C35 C36A H36D 109.5 . . ?
C35 C36A H36E 109.5 . . ?
C35 C36A H36F 109.5 . . ?
H36D C36A H36E 109.5 . . ?
H36D C36A H36F 109.5 . . ?
H36E C36A H36F 109.5 . . ?
C35 C37A H37D 109.5 . . ?
C35 C37A H37E 109.5 . . ?
C35 C37A H37F 109.5 . . ?
H37D C37A H37E 109.5 . . ?
H37D C37A H37F 109.5 . . ?
H37E C37A H37F 109.5 . . ?
C35 C38A H38D 109.5 . . ?
C35 C38A H38E 109.5 . . ?
C35 C38A H38F 109.5 . . ?
H38D C38A H38E 109.5 . . ?
H38D C38A H38F 109.5 . . ?
H38E C38A H38F 109.5 . . ?
N3 C39 H39A 109.7 . . ?
N3 C39 H39B 109.7 . . ?
N3 C39 H39C 107.3 . . ?
N3 C39 H39D 107.3 . . ?
N3 C39 C40 109.7(10) . . ?
H39A C39 H39B 108.2 . . ?
H39C C39 H39D 106.9 . . ?
C40 C39 H39A 109.7 . . ?
C40 C39 H39B 109.7 . . ?
C40A C39 N3 120.0(6) . . ?
C40A C39 H39C 107.3 . . ?
C40A C39 H39D 107.3 . . ?
C41 C40 C39 124(2) . . ?
C45 C40 C39 112.4(17) . . ?
C45 C40 C41 123(2) . . ?
O3 C41 C40 117(3) . . ?
O3 C41 C42 126(2) . . ?
C40 C41 C42 117(2) . . ?
C43 C42 C41 118.4(18) . . ?
C46 C42 C41 128.0(18) . . ?
C46 C42 C43 113.0(19) . . ?
C42 C43 H43 117.7 . . ?
C42 C43 C44 124.6(18) . . ?
C44 C43 H43 117.7 . . ?
C43 C44 C45 118.2(16) . . ?
C43 C44 C50 141.5(18) . . ?
C45 C44 C50 99.7(15) . . ?
C40 C45 C44 118.7(18) . . ?
C40 C45 H45 120.7 . . ?
C44 C45 H45 120.7 . . ?
C41A C40A C39 119.9(10) . . ?
C45A C40A C39 120.3(7) . . ?
C45A C40A C41A 119.4(10) . . ?
C40A C41A O3 119.7(12) . . ?
C42A C41A O3 120.6(8) . . ?
C42A C41A C40A 119.6(9) . . ?
C41A C42A C46 118.7(7) . . ?
C43A C42A C41A 118.3(8) . . ?
C43A C42A C46 123.1(8) . . ?
C42A C43A H43A 118.0 . . ?
C42A C43A C44A 124.0(8) . . ?
C44A C43A H43A 118.0 . . ?
C43A C44A C50A 118.9(8) . . ?
C45A C44A C43A 116.6(7) . . ?
C45A C44A C50A 124.3(7) . . ?
C40A C45A H45A 118.9 . . ?
C44A C45A C40A 122.1(8) . . ?
C44A C45A H45A 118.9 . . ?
C42 C46 C47 113.9(11) . . ?
C42 C46 C48 117.5(12) . . ?
C42 C46 C49 101.1(11) . . ?
C47 C46 C42A 109.7(5) . . ?
C47 C46 C48 107.1(5) . . ?
C48 C46 C42A 110.1(6) . . ?
C49 C46 C42A 113.0(6) . . ?
C49 C46 C47 108.7(5) . . ?
C49 C46 C48 108.1(5) . . ?
C46 C47 H47A 109.5 . . ?
C46 C47 H47B 109.5 . . ?
C46 C47 H47C 109.5 . . ?
H47A C47 H47B 109.5 . . ?
H47A C47 H47C 109.5 . . ?
H47B C47 H47C 109.5 . . ?
C46 C48 H48A 109.5 . . ?
C46 C48 H48B 109.5 . . ?
C46 C48 H48C 109.5 . . ?
C46 C48 H48D 109.5 . . ?
C46 C48 H48E 109.5 . . ?
C46 C48 H48F 109.5 . . ?
H48A C48 H48B 109.5 . . ?
H48A C48 H48C 109.5 . . ?
H48B C48 H48C 109.5 . . ?
H48D C48 H48E 109.5 . . ?
H48D C48 H48F 109.5 . . ?
H48E C48 H48F 109.5 . . ?
C46 C49 H49A 109.5 . . ?
C46 C49 H49B 109.5 . . ?
C46 C49 H49C 109.5 . . ?
H49A C49 H49B 109.5 . . ?
H49A C49 H49C 109.5 . . ?
H49B C49 H49C 109.5 . . ?
C51 C50 C44 105.4(17) . . ?
C51 C50 C52 121.5(18) . . ?
C51 C50 C53 101.4(16) . . ?
C52 C50 C44 96.7(14) . . ?
C52 C50 C53 103.8(14) . . ?
C53 C50 C44 130.2(17) . . ?
C50 C51 H51A 109.5 . . ?
C50 C51 H51B 109.5 . . ?
C50 C51 H51C 109.5 . . ?
H51A C51 H51B 109.5 . . ?
H51A C51 H51C 109.5 . . ?
H51B C51 H51C 109.5 . . ?
C50 C52 H52A 109.5 . . ?
C50 C52 H52B 109.5 . . ?
C50 C52 H52C 109.5 . . ?
H52A C52 H52B 109.5 . . ?
H52A C52 H52C 109.5 . . ?
H52B C52 H52C 109.5 . . ?
C50 C53 H53A 109.5 . . ?
C50 C53 H53B 109.5 . . ?
C50 C53 H53C 109.5 . . ?
H53A C53 H53B 109.5 . . ?
H53A C53 H53C 109.5 . . ?
H53B C53 H53C 109.5 . . ?
C51A C50A C44A 108.8(9) . . ?
C51A C50A C52A 114.4(10) . . ?
C52A C50A C44A 101.1(9) . . ?
C53A C50A C44A 111.0(9) . . ?
C53A C50A C51A 105.9(10) . . ?
C53A C50A C52A 115.6(10) . . ?
C50A C51A H51D 109.5 . . ?
C50A C51A H51E 109.5 . . ?
C50A C51A H51F 109.5 . . ?
H51D C51A H51E 109.5 . . ?
H51D C51A H51F 109.5 . . ?
H51E C51A H51F 109.5 . . ?
C50A C52A H52D 109.5 . . ?
C50A C52A H52E 109.5 . . ?
C50A C52A H52F 109.5 . . ?
H52D C52A H52E 109.5 . . ?
H52D C52A H52F 109.5 . . ?
H52E C52A H52F 109.5 . . ?
C50A C53A H53D 109.5 . . ?
C50A C53A H53E 109.5 . . ?
C50A C53A H53F 109.5 . . ?
H53D C53A H53E 109.5 . . ?
H53D C53A H53F 109.5 . . ?
H53E C53A H53F 109.5 . . ?
N4 C54 H54A 109.5 . . ?
N4 C54 H54B 109.5 . . ?
N4 C54 H54C 109.5 . . ?
H54A C54 H54B 109.5 . . ?
H54A C54 H54C 109.5 . . ?
H54B C54 H54C 109.5 . . ?
C104 O100 C101 97.1(13) . . ?
O100 C101 H10A 113.3 . . ?
O100 C101 H10B 113.3 . . ?
H10A C101 H10B 110.7 . . ?
C102 C101 O100 91.8(13) . . ?
C102 C101 H10A 113.3 . . ?
C102 C101 H10B 113.3 . . ?
C101 C102 H10C 109.9 . . ?
C101 C102 H10D 109.9 . . ?
C101 C102 C103 108.8(13) . . ?
H10C C102 H10D 108.3 . . ?
C103 C102 H10C 109.9 . . ?
C103 C102 H10D 109.9 . . ?
C102 C103 H10E 111.5 . . ?
C102 C103 H10F 111.5 . . ?
H10E C103 H10F 109.3 . . ?
C104 C103 C102 101.4(12) . . ?
C104 C103 H10E 111.5 . . ?
C104 C103 H10F 111.5 . . ?
O100 C104 H10G 112.1 . . ?
O100 C104 H10H 112.1 . . ?
C103 C104 O100 98.6(14) . . ?
C103 C104 H10G 112.1 . . ?
C103 C104 H10H 112.1 . . ?
H10G C104 H10H 109.7 . . ?
C114 O110 C111 107.7(14) . . ?
O110 C111 H11A 112.4 . . ?
O110 C111 H11B 112.4 . . ?
H11A C111 H11B 109.9 . . ?
C112 C111 O110 96.9(16) . . ?
C112 C111 H11A 112.4 . . ?
C112 C111 H11B 112.4 . . ?
C111 C112 H11C 109.2 . . ?
C111 C112 H11D 109.2 . . ?
C111 C112 C113 112.2(15) . . ?
H11C C112 H11D 107.9 . . ?
C113 C112 H11C 109.2 . . ?
C113 C112 H11D 109.2 . . ?
C112 C113 H11E 110.6 . . ?
C112 C113 H11F 110.6 . . ?
H11E C113 H11F 108.7 . . ?
C114 C113 C112 105.7(14) . . ?
C114 C113 H11E 110.6 . . ?
C114 C113 H11F 110.6 . . ?
O110 C114 H11G 111.1 . . ?
O110 C114 H11H 111.1 . . ?
C113 C114 O110 103.4(14) . . ?
C113 C114 H11G 111.1 . . ?
C113 C114 H11H 111.1 . . ?
H11G C114 H11H 109.1 . . ?
C204 O200 C201 106.0(14) . . ?
O200 C201 H20A 112.3 . . ?
O200 C201 H20B 112.3 . . ?
O200 C201 H20D 90.6(15) . 6_757 ?
H20A C201 H20B 109.9 . . ?
H20A C201 H20D 148.4 . 6_757 ?
H20B C201 H20D 78.5 . 6_757 ?
C202 C201 O200 97.2(14) . . ?
C202 C201 H20A 112.3 . . ?
C202 C201 H20B 112.3 . . ?
C202 C201 H20D 40.3(6) . 6_757 ?
C201 C202 H20C 87.6(10) . 6_757 ?
C201 C202 H20C 108.0 . . ?
C201 C202 H20D 81.0(13) . 6_757 ?
C201 C202 H20D 108.0 . . ?
C201 C202 C203 117.1(15) . . ?
H20C C202 H20C 91.6 . 6_757 ?
H20C C202 H20D 107.3 6_757 6_757 ?
H20C C202 H20D 107.3 . . ?
H20C C202 H20D 31.9 . 6_757 ?
H20D C202 H20C 31.9 . 6_757 ?
H20D C202 H20D 133.3 . 6_757 ?
C203 C202 H20C 139.9(11) . 6_757 ?
C203 C202 H20C 108.0 . . ?
C203 C202 H20D 107.5(12) . 6_757 ?
C203 C202 H20D 108.0 . . ?
C202 C203 H20E 112.2 . . ?
C202 C203 H20F 112.2 . . ?
H20E C203 H20F 109.8 . . ?
C204 C203 C202 97.9(13) . . ?
C204 C203 H20E 112.2 . . ?
C204 C203 H20F 112.2 . . ?
O200 C204 H20G 110.5 . . ?
O200 C204 H20H 110.5 . . ?
O200 C204 H20H 141(6) . 6_757 ?
C203 C204 O200 106.1(14) . . ?
C203 C204 H20G 110.5 . . ?
C203 C204 H20H 110.5 . . ?
C203 C204 H20H 112(6) . 6_757 ?
H20G C204 H20H 46.7 . 6_757 ?
H20G C204 H20H 108.7 . . ?
H20H C204 H20H 64.6 . 6_757 ?

loop_
_geom_bond_atom_site_label_1
_geom_bond_atom_site_label_2
_geom_bond_distance
_geom_bond_site_symmetry_2
_geom_bond_publ_flag
U1 O1 2.234(3) . ?
U1 O2 2.183(3) . ?
U1 O3 2.211(4) . ?
U1 O4 1.850(3) . ?
U1 N1 2.688(4) . ?
U1 N2 2.759(4) . ?
U1 N3 2.850(4) . ?
U1 N4 2.743(4) . ?
O1 C11 1.338(6) . ?
O2 C26 1.359(5) . ?
O3 C41 1.14(3) . ?
O3 C41A 1.422(12) . ?
N1 C1 1.487(6) . ?
N1 C8 1.488(6) . ?
N1 C9 1.503(6) . ?
N2 C2 1.489(6) . ?
N2 C3 1.478(6) . ?
N2 C24 1.502(6) . ?
N3 C4 1.473(6) . ?
N3 C5 1.481(6) . ?
N3 C39 1.500(7) . ?
N4 C6 1.490(6) . ?
N4 C7 1.479(7) . ?
N4 C54 1.478(7) . ?
C1 H1A 0.9900 . ?
C1 H1B 0.9900 . ?
C1 C2 1.515(7) . ?
C2 H2A 0.9900 . ?
C2 H2B 0.9900 . ?
C3 H3A 0.9900 . ?
C3 H3B 0.9900 . ?
C3 C4 1.511(7) . ?
C4 H4A 0.9900 . ?
C4 H4B 0.9900 . ?
C5 H5A 0.9900 . ?
C5 H5B 0.9900 . ?
C5 C6 1.512(8) . ?
C6 H6A 0.9900 . ?
C6 H6B 0.9900 . ?
C7 H7A 0.9900 . ?
C7 H7B 0.9900 . ?
C7 C8 1.496(8) . ?
C8 H8A 0.9900 . ?
C8 H8B 0.9900 . ?
C9 H9A 0.9900 . ?
C9 H9B 0.9900 . ?
C9 C10 1.510(6) . ?
C10 C11 1.406(6) . ?
C10 C15 1.390(7) . ?
C11 C12 1.419(6) . ?
C12 C13 1.395(7) . ?
C12 C16 1.532(7) . ?
C13 H13 0.9500 . ?
C13 C14 1.386(7) . ?
C14 C15 1.386(7) . ?
C14 C20 1.543(7) . ?
C15 H15 0.9500 . ?
C16 C17 1.535(6) . ?
C16 C18 1.541(7) . ?
C16 C19 1.540(6) . ?
C17 H17A 0.9800 . ?
C17 H17B 0.9800 . ?
C17 H17C 0.9800 . ?
C18 H18A 0.9800 . ?
C18 H18B 0.9800 . ?
C18 H18C 0.9800 . ?
C19 H19A 0.9800 . ?
C19 H19B 0.9800 . ?
C19 H19C 0.9800 . ?
C20 C21 1.530(7) . ?
C20 C22 1.543(8) . ?
C20 C23 1.526(7) . ?
C21 H21A 0.9800 . ?
C21 H21B 0.9800 . ?
C21 H21C 0.9800 . ?
C22 H22A 0.9800 . ?
C22 H22B 0.9800 . ?
C22 H22C 0.9800 . ?
C23 H23A 0.9800 . ?
C23 H23B 0.9800 . ?
C23 H23C 0.9800 . ?
C24 H24A 0.9900 . ?
C24 H24B 0.9900 . ?
C24 C25 1.511(7) . ?
C25 C26 1.389(7) . ?
C25 C30 1.400(6) . ?
C26 C27 1.412(7) . ?
C27 C28 1.399(6) . ?
C27 C31 1.525(7) . ?
C28 H28 0.9500 . ?
C28 C29 1.382(8) . ?
C29 C30 1.385(7) . ?
C29 C35 1.543(6) . ?
C30 H30 0.9500 . ?
C31 C32 1.537(7) . ?
C31 C33 1.533(8) . ?
C31 C34 1.529(7) . ?
C32 H32A 0.9800 . ?
C32 H32B 0.9800 . ?
C32 H32C 0.9800 . ?
C33 H33A 0.9800 . ?
C33 H33B 0.9800 . ?
C33 H33C 0.9800 . ?
C34 H34A 0.9800 . ?
C34 H34B 0.9800 . ?
C34 H34C 0.9800 . ?
C35 C36 1.469(15) . ?
C35 C37 1.622(13) . ?
C35 C38 1.458(14) . ?
C35 C36A 1.642(15) . ?
C35 C37A 1.444(15) . ?
C35 C38A 1.488(12) . ?
C36 H36A 0.9800 . ?
C36 H36B 0.9800 . ?
C36 H36C 0.9800 . ?
C37 H37A 0.9800 . ?
C37 H37B 0.9800 . ?
C37 H37C 0.9800 . ?
C38 H38A 0.9800 . ?
C38 H38B 0.9800 . ?
C38 H38C 0.9800 . ?
C36A H36D 0.9800 . ?
C36A H36E 0.9800 . ?
C36A H36F 0.9800 . ?
C37A H37D 0.9800 . ?
C37A H37E 0.9800 . ?
C37A H37F 0.9800 . ?
C38A H38D 0.9800 . ?
C38A H38E 0.9800 . ?
C38A H38F 0.9800 . ?
C39 H39A 0.9900 . ?
C39 H39B 0.9900 . ?
C39 H39C 0.9900 . ?
C39 H39D 0.9900 . ?
C39 C40 1.63(3) . ?
C39 C40A 1.442(15) . ?
C40 C41 1.39(3) . ?
C40 C45 1.38(3) . ?
C41 C42 1.44(4) . ?
C42 C43 1.35(3) . ?
C42 C46 1.27(2) . ?
C43 H43 0.9500 . ?
C43 C44 1.38(2) . ?
C44 C45 1.39(3) . ?
C44 C50 1.73(3) . ?
C45 H45 0.9500 . ?
C40A C41A 1.416(11) . ?
C40A C45A 1.395(15) . ?
C41A C42A 1.395(17) . ?
C42A C43A 1.384(12) . ?
C42A C46 1.639(11) . ?
C43A H43A 0.9500 . ?
C43A C44A 1.399(10) . ?
C44A C45A 1.381(13) . ?
C44A C50A 1.660(13) . ?
C45A H45A 0.9500 . ?
C46 C47 1.536(8) . ?
C46 C48 1.552(9) . ?
C46 C49 1.533(9) . ?
C47 H47A 0.9800 . ?
C47 H47B 0.9800 . ?
C47 H47C 0.9800 . ?
C48 H48A 0.9800 . ?
C48 H48B 0.9800 . ?
C48 H48C 0.9800 . ?
C48 H48D 0.9800 . ?
C48 H48E 0.9800 . ?
C48 H48F 0.9800 . ?
C49 H49A 0.9800 . ?
C49 H49B 0.9800 . ?
C49 H49C 0.9800 . ?
C50 C51 1.509(17) . ?
C50 C52 1.545(16) . ?
C50 C53 1.558(15) . ?
C51 H51A 0.9800 . ?
C51 H51B 0.9800 . ?
C51 H51C 0.9800 . ?
C52 H52A 0.9800 . ?
C52 H52B 0.9800 . ?
C52 H52C 0.9800 . ?
C53 H53A 0.9800 . ?
C53 H53B 0.9800 . ?
C53 H53C 0.9800 . ?
C50A C51A 1.530(13) . ?
C50A C52A 1.536(13) . ?
C50A C53A 1.470(11) . ?
C51A H51D 0.9800 . ?
C51A H51E 0.9800 . ?
C51A H51F 0.9800 . ?
C52A H52D 0.9800 . ?
C52A H52E 0.9800 . ?
C52A H52F 0.9800 . ?
C53A H53D 0.9800 . ?
C53A H53E 0.9800 . ?
C53A H53F 0.9800 . ?
C54 H54A 0.9800 . ?
C54 H54B 0.9800 . ?
C54 H54C 0.9800 . ?
O100 C101 1.565(16) . ?
O100 C104 1.464(15) . ?
C101 H10A 0.9900 . ?
C101 H10B 0.9900 . ?
C101 C102 1.359(17) . ?
C102 H10C 0.9900 . ?
C102 H10D 0.9900 . ?
C102 C103 1.543(17) . ?
C103 H10E 0.9900 . ?
C103 H10F 0.9900 . ?
C103 C104 1.415(18) . ?
C104 H10G 0.9900 . ?
C104 H10H 0.9900 . ?
O110 C111 1.541(17) . ?
O110 C114 1.433(16) . ?
C111 H11A 0.9900 . ?
C111 H11B 0.9900 . ?
C111 C112 1.344(19) . ?
C112 H11C 0.9900 . ?
C112 H11D 0.9900 . ?
C112 C113 1.506(18) . ?
C113 H11E 0.9900 . ?
C113 H11F 0.9900 . ?
C113 C114 1.39(2) . ?
C114 H11G 0.9900 . ?
C114 H11H 0.9900 . ?
O200 C201 1.500(18) . ?
O200 C204 1.434(17) . ?
C201 H20A 0.9900 . ?
C201 H20B 0.9900 . ?
C201 C202 1.308(17) . ?
C202 H20C 0.9900 . ?
C202 H20C 0.9899 6_757 ?
C202 H20D 0.9900 6_757 ?
C202 H20D 0.9900 . ?
C202 C203 1.542(18) . ?
C203 H20E 0.9900 . ?
C203 H20F 0.9900 . ?
C203 C204 1.410(19) . ?
C204 H20G 0.9900 . ?
C204 H20H 0.9900 . ?
C204 H20H 0.54(2) 6_757 ?

loop_
_geom_torsion_atom_site_label_1
_geom_torsion_atom_site_label_2
_geom_torsion_atom_site_label_3
_geom_torsion_atom_site_label_4
_geom_torsion
_geom_torsion_site_symmetry_1
_geom_torsion_site_symmetry_2
_geom_torsion_site_symmetry_3
_geom_torsion_site_symmetry_4
_geom_torsion_publ_flag
U1 O1 C11 C10 -23.9(7) . . . . ?
U1 O1 C11 C12 157.8(3) . . . . ?
U1 O2 C26 C25 -4.9(8) . . . . ?
U1 O2 C26 C27 174.6(4) . . . . ?
U1 O3 C41 C40 0(6) . . . . ?
U1 O3 C41 C42 -175(2) . . . . ?
U1 O3 C41A C40A -4.5(19) . . . . ?
U1 O3 C41A C42A 174.1(6) . . . . ?
U1 N1 C1 C2 48.2(4) . . . . ?
U1 N1 C8 C7 38.5(5) . . . . ?
U1 N1 C9 C10 69.2(5) . . . . ?
U1 N2 C2 C1 39.5(5) . . . . ?
U1 N2 C3 C4 46.7(5) . . . . ?
U1 N2 C24 C25 72.1(4) . . . . ?
U1 N3 C4 C3 40.1(5) . . . . ?
U1 N3 C5 C6 46.4(5) . . . . ?
U1 N3 C39 C40 68.5(12) . . . . ?
U1 N3 C39 C40A 74.1(7) . . . . ?
U1 N4 C6 C5 43.0(5) . . . . ?
U1 N4 C7 C8 51.5(4) . . . . ?
O1 C11 C12 C13 175.6(4) . . . . ?
O1 C11 C12 C16 -7.9(6) . . . . ?
O2 C26 C27 C28 176.1(4) . . . . ?
O2 C26 C27 C31 -3.9(7) . . . . ?
O3 C41 C42 C43 174(3) . . . . ?
O3 C41 C42 C46 -16(4) . . . . ?
O3 C41A C42A C43A -178.8(10) . . . . ?
O3 C41A C42A C46 0.4(14) . . . . ?
N1 C1 C2 N2 -61.9(5) . . . . ?
N1 C9 C10 C11 -44.4(6) . . . . ?
N1 C9 C10 C15 140.5(4) . . . . ?
N2 C3 C4 N3 -59.8(6) . . . . ?
N2 C24 C25 C26 -52.0(6) . . . . ?
N2 C24 C25 C30 131.2(4) . . . . ?
N3 C5 C6 N4 -60.3(6) . . . . ?
N3 C39 C40 C41 -54(3) . . . . ?
N3 C39 C40 C45 130.8(16) . . . . ?
N3 C39 C40A C41A -51.1(12) . . . . ?
N3 C39 C40A C45A 135.4(9) . . . . ?
N4 C7 C8 N1 -64.1(6) . . . . ?
C1 N1 C8 C7 161.3(4) . . . . ?
C1 N1 C9 C10 -51.4(5) . . . . ?
C2 N2 C3 C4 -75.6(5) . . . . ?
C2 N2 C24 C25 -169.9(4) . . . . ?
C3 N2 C2 C1 164.4(4) . . . . ?
C3 N2 C24 C25 -51.9(5) . . . . ?
C4 N3 C5 C6 -77.7(5) . . . . ?
C4 N3 C39 C40 -171.1(12) . . . . ?
C4 N3 C39 C40A -165.5(7) . . . . ?
C5 N3 C4 C3 164.0(4) . . . . ?
C5 N3 C39 C40 -52.4(12) . . . . ?
C5 N3 C39 C40A -46.8(8) . . . . ?
C6 N4 C7 C8 -75.4(5) . . . . ?
C7 N4 C6 C5 164.5(4) . . . . ?
C8 N1 C1 C2 -75.3(5) . . . . ?
C8 N1 C9 C10 -170.0(4) . . . . ?
C9 N1 C1 C2 167.8(4) . . . . ?
C9 N1 C8 C7 -80.5(5) . . . . ?
C9 C10 C11 O1 9.9(6) . . . . ?
C9 C10 C11 C12 -171.7(4) . . . . ?
C9 C10 C15 C14 173.5(4) . . . . ?
C10 C11 C12 C13 -2.7(6) . . . . ?
C10 C11 C12 C16 173.8(4) . . . . ?
C11 C10 C15 C14 -1.8(7) . . . . ?
C11 C12 C13 C14 0.9(7) . . . . ?
C11 C12 C16 C17 60.4(6) . . . . ?
C11 C12 C16 C18 -61.0(5) . . . . ?
C11 C12 C16 C19 -179.3(4) . . . . ?
C12 C13 C14 C15 0.6(7) . . . . ?
C12 C13 C14 C20 179.7(4) . . . . ?
C13 C12 C16 C17 -123.2(5) . . . . ?
C13 C12 C16 C18 115.4(5) . . . . ?
C13 C12 C16 C19 -2.9(6) . . . . ?
C13 C14 C15 C10 -0.2(7) . . . . ?
C13 C14 C20 C21 -126.5(5) . . . . ?
C13 C14 C20 C22 -6.3(7) . . . . ?
C13 C14 C20 C23 113.4(5) . . . . ?
C15 C10 C11 O1 -175.1(4) . . . . ?
C15 C10 C11 C12 3.2(6) . . . . ?
C15 C14 C20 C21 52.6(6) . . . . ?
C15 C14 C20 C22 172.8(5) . . . . ?
C15 C14 C20 C23 -67.5(6) . . . . ?
C16 C12 C13 C14 -175.6(4) . . . . ?
C20 C14 C15 C10 -179.3(4) . . . . ?
C24 N2 C2 C1 -77.8(5) . . . . ?
C24 N2 C3 C4 167.5(4) . . . . ?
C24 C25 C26 O2 8.7(6) . . . . ?
C24 C25 C26 C27 -170.8(4) . . . . ?
C24 C25 C30 C29 173.9(4) . . . . ?
C25 C26 C27 C28 -4.5(7) . . . . ?
C25 C26 C27 C31 175.6(4) . . . . ?
C26 C25 C30 C29 -3.0(7) . . . . ?
C26 C27 C28 C29 -0.1(7) . . . . ?
C26 C27 C31 C32 -175.8(5) . . . . ?
C26 C27 C31 C33 63.8(6) . . . . ?
C26 C27 C31 C34 -57.5(6) . . . . ?
C27 C28 C29 C30 3.1(7) . . . . ?
C27 C28 C29 C35 -176.1(4) . . . . ?
C28 C27 C31 C32 4.3(7) . . . . ?
C28 C27 C31 C33 -116.1(5) . . . . ?
C28 C27 C31 C34 122.6(5) . . . . ?
C28 C29 C30 C25 -1.5(7) . . . . ?
C28 C29 C35 C36 -125.5(10) . . . . ?
C28 C29 C35 C37 -9.2(8) . . . . ?
C28 C29 C35 C38 106.2(10) . . . . ?
C28 C29 C35 C36A 175.3(7) . . . . ?
C28 C29 C35 C37A -70.2(11) . . . . ?
C28 C29 C35 C38A 61.2(11) . . . . ?
C30 C25 C26 O2 -174.5(4) . . . . ?
C30 C25 C26 C27 6.0(7) . . . . ?
C30 C29 C35 C36 55.4(11) . . . . ?
C30 C29 C35 C37 171.6(7) . . . . ?
C30 C29 C35 C38 -72.9(10) . . . . ?
C30 C29 C35 C36A -3.8(8) . . . . ?
C30 C29 C35 C37A 110.6(11) . . . . ?
C30 C29 C35 C38A -118.0(10) . . . . ?
C31 C27 C28 C29 179.8(5) . . . . ?
C35 C29 C30 C25 177.6(4) . . . . ?
C39 N3 C4 C3 -76.6(5) . . . . ?
C39 N3 C5 C6 164.0(4) . . . . ?
C39 C40 C41 O3 9(4) . . . . ?
C39 C40 C41 C42 -175(2) . . . . ?
C39 C40 C45 C44 175.7(18) . . . . ?
C39 C40A C41A O3 4.5(15) . . . . ?
C39 C40A C41A C42A -174.1(11) . . . . ?
C39 C40A C45A C44A 174.2(10) . . . . ?
C40 C41 C42 C43 -1(3) . . . . ?
C40 C41 C42 C46 169(2) . . . . ?
C41 C40 C45 C44 0(3) . . . . ?
C41 C42 C43 C44 2(3) . . . . ?
C41 C42 C46 C47 -45(3) . . . . ?
C41 C42 C46 C48 -171.1(19) . . . . ?
C41 C42 C46 C49 72(2) . . . . ?
C42 C43 C44 C45 -2(3) . . . . ?
C42 C43 C44 C50 166(2) . . . . ?
C43 C42 C46 C47 125.8(15) . . . . ?
C43 C42 C46 C48 -1(2) . . . . ?
C43 C42 C46 C49 -117.8(16) . . . . ?
C43 C44 C45 C40 0(3) . . . . ?
C43 C44 C50 C51 -41(3) . . . . ?
C43 C44 C50 C52 85(3) . . . . ?
C43 C44 C50 C53 -161(2) . . . . ?
C45 C40 C41 O3 -176(3) . . . . ?
C45 C40 C41 C42 0(4) . . . . ?
C45 C44 C50 C51 128.6(18) . . . . ?
C45 C44 C50 C52 -106.0(17) . . . . ?
C45 C44 C50 C53 9(3) . . . . ?
C40A C41A C42A C43A -0.2(15) . . . . ?
C40A C41A C42A C46 179.0(9) . . . . ?
C41A C40A C45A C44A 0.7(15) . . . . ?
C41A C42A C43A C44A 0.7(15) . . . . ?
C41A C42A C46 C47 -63.0(10) . . . . ?
C41A C42A C46 C48 179.4(9) . . . . ?
C41A C42A C46 C49 58.5(10) . . . . ?
C42A C43A C44A C45A -0.5(14) . . . . ?
C42A C43A C44A C50A 174.1(9) . . . . ?
C43A C42A C46 C47 116.2(9) . . . . ?
C43A C42A C46 C48 -1.4(11) . . . . ?
C43A C42A C46 C49 -122.3(9) . . . . ?
C43A C44A C45A C40A -0.2(14) . . . . ?
C43A C44A C50A C51A -50.5(11) . . . . ?
C43A C44A C50A C52A 70.2(11) . . . . ?
C43A C44A C50A C53A -166.6(10) . . . . ?
C45A C40A C41A O3 178.1(11) . . . . ?
C45A C40A C41A C42A -0.5(16) . . . . ?
C45A C44A C50A C51A 123.6(11) . . . . ?
C45A C44A C50A C52A -115.6(11) . . . . ?
C45A C44A C50A C53A 7.5(15) . . . . ?
C46 C42 C43 C44 -169.5(18) . . . . ?
C46 C42A C43A C44A -178.5(8) . . . . ?
C50 C44 C45 C40 -172.1(19) . . . . ?
C50A C44A C45A C40A -174.5(10) . . . . ?
C54 N4 C6 C5 -78.5(5) . . . . ?
C54 N4 C7 C8 167.3(4) . . . . ?
O100 C101 C102 C103 -41(2) . . . . ?
C101 O100 C104 C103 -58.3(18) . . . . ?
C101 C102 C103 C104 8(3) . . . . ?
C102 C103 C104 O100 32(2) . . . . ?
C104 O100 C101 C102 61.0(19) . . . . ?
O110 C111 C112 C113 28(3) . . . . ?
C111 O110 C114 C113 33(3) . . . . ?
C111 C112 C113 C114 -10(3) . . . . ?
C112 C113 C114 O110 -15(3) . . . . ?
C114 O110 C111 C112 -38(3) . . . . ?
O200 C201 C202 C203 23(3) . . . . ?
C201 O200 C204 C203 40(2) . . . . ?
C201 C202 C203 C204 -1(3) . . . . ?
C202 C203 C204 O200 -24(2) . . . . ?
C204 O200 C201 C202 -37(2) . . . . ?
